data_4301704
loop_
_publ_author_name
'Pierre Braunstein'
'Denis Bubrin'
'Biprajit Sarkar'

_publ_contact_author_address
;

Institut Le Bel, rue Blaise Pascal, 67000 STRASBOURG, FRANCE

;
_publ_contact_author_email braunst@chimie.u-strasbg.fr
_publ_contact_author_fax 0390241322
_publ_contact_author_name
;

Pierre Braunstein

;
_publ_contact_author_phone 0390241308
_publ_section_title
;
Synthesis of Bis(phosphinoferrocenyl) Copper Complexes from Zwitterionic
Quinonoid Ligands and Their Structural and Redox Properties
;
_journal_name_full 'Inorganic Chemistry'
_journal_page_first 2534
_journal_page_last 2540
_journal_paper_doi 10.1021/ic802042w
_journal_volume 48
_journal_year 2009
_chemical_formula_moiety 'C96 H98 Cu2 Fe2 N4 O4 P4'
_chemical_formula_sum 'C96 H98 Cu2 Fe2 N4 O4 P4'
_chemical_formula_weight 1734.44
_chemical_name_systematic
; 
 ? 
;
_space_group_IT_number 14
_symmetry_cell_setting monoclinic
_symmetry_space_group_name_Hall '-P 2yn'
_symmetry_space_group_name_H-M 'P 1 21/n 1'
_atom_sites_solution_hydrogens geom
_atom_sites_solution_primary direct
_atom_sites_solution_secondary difmap
_audit_creation_method SHELXL-97
_cell_angle_alpha 90.00
_cell_angle_beta 98.34(3)
_cell_angle_gamma 90.00
_cell_formula_units_Z 2
_cell_length_a 11.344(4)
_cell_length_b 23.552(11)
_cell_length_c 15.910(7)
_cell_measurement_temperature 173(2)
_cell_volume 4206(3)
_computing_structure_refinement 'SHELXL-97 (Sheldrick, 1997)'
_computing_structure_solution 'SHELXS-97 (Sheldrick, 1990)'
_diffrn_ambient_temperature 173(2)
_diffrn_measured_fraction_theta_full 0.998
_diffrn_measured_fraction_theta_max 0.998
_diffrn_measurement_device_type SiemensP4
_diffrn_measurement_method '\w scans'
_diffrn_radiation_monochromator graphite
_diffrn_radiation_source 'fine-focus sealed tube'
_diffrn_radiation_type MoK\a
_diffrn_radiation_wavelength 0.71073
_diffrn_reflns_av_R_equivalents 0.0859
_diffrn_reflns_av_sigmaI/netI 0.2590
_diffrn_reflns_limit_h_max 13
_diffrn_reflns_limit_h_min -13
_diffrn_reflns_limit_k_max 29
_diffrn_reflns_limit_k_min -6
_diffrn_reflns_limit_l_max 19
_diffrn_reflns_limit_l_min -19
_diffrn_reflns_number 8672
_diffrn_reflns_theta_full 26.00
_diffrn_reflns_theta_max 26.00
_diffrn_reflns_theta_min 2.01
_exptl_absorpt_coefficient_mu 0.968
_exptl_absorpt_correction_type none
_exptl_crystal_colour red
_exptl_crystal_density_diffrn 1.370
_exptl_crystal_density_method 'not measured'
_exptl_crystal_description block
_exptl_crystal_F_000 1808
_exptl_crystal_size_max 0.4
_exptl_crystal_size_mid 0.4
_exptl_crystal_size_min 0.3
_refine_diff_density_max 1.124
_refine_diff_density_min -0.600
_refine_diff_density_rms 0.102
_refine_ls_extinction_method none
_refine_ls_goodness_of_fit_ref 0.714
_refine_ls_hydrogen_treatment constr
_refine_ls_matrix_type full
_refine_ls_number_parameters 478
_refine_ls_number_reflns 8247
_refine_ls_number_restraints 19
_refine_ls_restrained_S_all 0.717
_refine_ls_R_factor_all 0.1983
_refine_ls_R_factor_gt 0.0782
_refine_ls_shift/su_max 0.001
_refine_ls_shift/su_mean 0.000
_refine_ls_structure_factor_coef Fsqd
_refine_ls_weighting_details 'calc w=1/[\s^2^(Fo^2^)+(0.1108P)^2^+0.0000P] where P=(Fo^2^+2Fc^2^)/3'
_refine_ls_weighting_scheme calc
_refine_ls_wR_factor_gt 0.1861
_refine_ls_wR_factor_ref 0.2200
_reflns_number_gt 2528
_reflns_number_total 8247
_reflns_threshold_expression >2sigma(I)
_cod_data_source_file ic802042w_si_002.cif
_cod_data_source_block global
_cod_original_sg_symbol_H-M 'P 21/n'
_cod_database_code 4301704

loop_
_symmetry_equiv_pos_as_xyz
'x, y, z'
'-x+1/2, y+1/2, -z+1/2'
'-x, -y, -z'
'x-1/2, -y-1/2, z-1/2'

loop_
_atom_site_label
_atom_site_type_symbol
_atom_site_fract_x
_atom_site_fract_y
_atom_site_fract_z
_atom_site_U_iso_or_equiv
_atom_site_adp_type
_atom_site_occupancy
_atom_site_symmetry_multiplicity
_atom_site_calc_flag
_atom_site_refinement_flags
_atom_site_disorder_assembly
_atom_site_disorder_group
Cu Cu -0.19035(10) -0.78330(4) 0.19405(7) 0.0498(3) Uani 1 1 d . . .
Fe Fe -0.38359(13) -0.91392(6) 0.27187(8) 0.0551(4) Uani 1 1 d . . .
P1 P -0.2902(2) -0.77927(9) 0.30704(14) 0.0440(6) Uani 1 1 d . . .
O1 O -0.2529(5) -0.7123(2) 0.1230(3) 0.0498(15) Uani 1 1 d . . .
N1 N -0.0386(7) -0.7406(3) 0.1905(5) 0.060(2) Uani 1 1 d . . .
C1 C -0.1703(8) -0.6764(3) 0.1145(5) 0.044(2) Uani 1 1 d . . .
P2 P -0.2051(2) -0.86904(9) 0.13171(14) 0.0514(7) Uani 1 1 d . . .
C2 C -0.1912(8) -0.6239(3) 0.0754(5) 0.046(2) Uani 1 1 d . . .
H2A H -0.2711 -0.6125 0.0570 0.056 Uiso 1 1 calc R . .
O2 O -0.1124(5) -0.5405(2) 0.0245(3) 0.0487(15) Uani 1 1 d . . .
N2 N 0.1113(7) -0.5679(3) 0.0781(5) 0.058(2) Uani 1 1 d . . .
H2B H 0.0883 -0.5369 0.0493 0.070 Uiso 1 1 calc R . .
C3 C -0.0973(8) -0.5868(3) 0.0620(5) 0.039(2) Uani 1 1 d . . .
C4 C 0.0273(8) -0.6054(4) 0.0947(5) 0.050(2) Uani 1 1 d . . .
C5 C 0.0497(8) -0.6553(4) 0.1349(7) 0.066(3) Uani 1 1 d . . .
H5A H 0.1298 -0.6659 0.1544 0.080 Uiso 1 1 calc R . .
C6 C -0.0449(9) -0.6927(4) 0.1490(6) 0.057(3) Uani 1 1 d . . .
C11 C -0.2059(8) -0.7858(4) 0.4131(5) 0.047(2) Uani 1 1 d . . .
C12 C -0.2443(8) -0.7632(5) 0.4846(6) 0.081(4) Uani 1 1 d . . .
H12O H -0.3195 -0.7449 0.4807 0.097 Uiso 1 1 calc R . .
C13 C -0.1695(11) -0.7679(6) 0.5638(6) 0.093(4) Uani 1 1 d . . .
H13A H -0.1951 -0.7528 0.6135 0.112 Uiso 1 1 calc R . .
C14 C -0.0594(9) -0.7942(5) 0.5694(8) 0.073(3) Uani 1 1 d . . .
H14A H -0.0102 -0.7984 0.6227 0.087 Uiso 1 1 calc R . .
C15 C -0.0227(10) -0.8143(4) 0.4958(8) 0.077(3) Uani 1 1 d . . .
H15A H 0.0540 -0.8309 0.4982 0.093 Uiso 1 1 calc R . .
C16 C -0.0932(8) -0.8107(4) 0.4218(7) 0.060(3) Uani 1 1 d . . .
H16A H -0.0659 -0.8257 0.3727 0.072 Uiso 1 1 calc R . .
C21 C -0.0665(9) -0.8958(4) 0.1006(5) 0.054(3) Uani 1 1 d . . .
C22 C -0.0203(13) -0.9485(5) 0.1200(9) 0.119(6) Uani 1 1 d . . .
H22A H -0.0636 -0.9745 0.1495 0.143 Uiso 1 1 calc R . .
C23 C 0.0868(14) -0.9649(6) 0.0981(12) 0.159(8) Uani 1 1 d . . .
H23A H 0.1173 -1.0013 0.1156 0.191 Uiso 1 1 calc R . .
C24 C 0.1494(11) -0.9325(6) 0.0537(8) 0.101(4) Uani 1 1 d . . .
H24A H 0.2227 -0.9452 0.0380 0.121 Uiso 1 1 calc R . .
C25 C 0.1054(11) -0.8807(5) 0.0314(7) 0.097(4) Uani 1 1 d . . .
H25A H 0.1488 -0.8556 0.0005 0.116 Uiso 1 1 calc R . .
C26 C -0.0040(10) -0.8639(5) 0.0534(7) 0.093(4) Uani 1 1 d . . .
H26A H -0.0354 -0.8280 0.0341 0.111 Uiso 1 1 calc R . .
C31 C -0.3681(10) -0.7110(5) 0.3101(5) 0.066(3) Uani 1 1 d . . .
C32 C -0.3115(13) -0.6614(4) 0.2976(7) 0.096(5) Uani 1 1 d . . .
H32A H -0.2297 -0.6625 0.2907 0.115 Uiso 1 1 calc R . .
C33 C -0.3696(19) -0.6088(5) 0.2947(9) 0.132(7) Uani 1 1 d . . .
H33A H -0.3287 -0.5748 0.2850 0.158 Uiso 1 1 calc R . .
C34 C -0.482(2) -0.6078(10) 0.3056(14) 0.182(13) Uani 1 1 d . . .
H34A H -0.5206 -0.5720 0.3062 0.219 Uiso 1 1 calc R . .
C35 C -0.5457(16) -0.6540(8) 0.3157(12) 0.154(9) Uani 1 1 d . . .
H35A H -0.6284 -0.6519 0.3196 0.184 Uiso 1 1 calc R . .
C36 C -0.4848(12) -0.7066(6) 0.3204(8) 0.123(6) Uani 1 1 d . . .
H36A H -0.5270 -0.7401 0.3312 0.148 Uiso 1 1 calc R . .
C41 C -0.3104(9) -0.8763(3) 0.0341(5) 0.055(3) Uani 1 1 d . . .
C42 C -0.3082(10) -0.9220(4) -0.0218(7) 0.076(3) Uani 1 1 d . . .
H42A H -0.2507 -0.9512 -0.0087 0.091 Uiso 1 1 calc R . .
C43 C -0.3863(14) -0.9252(5) -0.0937(7) 0.102(4) Uani 1 1 d . . .
H43A H -0.3771 -0.9540 -0.1341 0.122 Uiso 1 1 calc R . .
C44 C -0.4805(15) -0.8871(5) -0.1096(8) 0.123(5) Uani 1 1 d . . .
H44A H -0.5385 -0.8915 -0.1586 0.147 Uiso 1 1 calc R . .
C45 C -0.4894(14) -0.8429(5) -0.0543(8) 0.117(5) Uani 1 1 d . . .
H45A H -0.5552 -0.8175 -0.0636 0.140 Uiso 1 1 calc R . .
C46 C -0.4001(12) -0.8355(4) 0.0162(6) 0.094(4) Uani 1 1 d . . .
H46A H -0.4009 -0.8030 0.0515 0.113 Uiso 1 1 calc R . .
C51 C -0.4046(8) -0.8314(4) 0.3067(5) 0.051(2) Uani 1 1 d . . .
C52 C -0.4849(8) -0.8463(4) 0.2326(6) 0.063(3) Uani 1 1 d . . .
H52A H -0.4887 -0.8276 0.1758 0.075 Uiso 1 1 calc R . .
C53 C -0.5604(9) -0.8909(5) 0.2522(6) 0.075(3) Uani 1 1 d . . .
H53A H -0.6261 -0.9094 0.2129 0.090 Uiso 1 1 calc R . .
C54 C -0.5213(9) -0.9051(5) 0.3404(7) 0.089(4) Uani 1 1 d . . .
H54A H -0.5550 -0.9357 0.3734 0.106 Uiso 1 1 calc R . .
C55 C -0.4308(8) -0.8676(5) 0.3716(5) 0.062(3) Uani 1 1 d . . .
H55A H -0.3869 -0.8681 0.4308 0.075 Uiso 1 1 calc R . .
C61 C -0.2531(9) -0.9246(3) 0.1970(5) 0.053(2) Uani 1 1 d . . .
C62 C -0.2066(8) -0.9351(3) 0.2841(5) 0.049(2) Uani 1 1 d . . .
H62A H -0.1406 -0.9131 0.3178 0.059 Uiso 1 1 calc R . .
C63 C -0.2718(10) -0.9779(4) 0.3166(6) 0.075(3) Uani 1 1 d . . .
H63A H -0.2586 -0.9924 0.3764 0.090 Uiso 1 1 calc R . .
C64 C -0.3577(11) -0.9987(4) 0.2499(7) 0.082(4) Uani 1 1 d . . .
H64A H -0.4162 -1.0299 0.2544 0.098 Uiso 1 1 calc R . .
C65 C -0.3473(10) -0.9663(4) 0.1762(6) 0.068(3) Uani 1 1 d . . .
H65A H -0.3978 -0.9708 0.1196 0.081 Uiso 1 1 calc R . .
C111 C 0.0728(11) -0.7678(5) 0.2145(7) 0.104(4) Uiso 1 1 d D . .
H11J H 0.1250 -0.7608 0.1708 0.125 Uiso 1 1 calc R . .
H11K H 0.0607 -0.8093 0.2183 0.125 Uiso 1 1 calc R . .
C112 C 0.1324(12) -0.7456(6) 0.2995(7) 0.120(5) Uiso 1 1 d D . .
H11D H 0.0723 -0.7402 0.3381 0.144 Uiso 1 1 calc R . .
H11E H 0.1704 -0.7085 0.2918 0.144 Uiso 1 1 calc R . .
C113 C 0.2268(14) -0.7886(7) 0.3381(9) 0.171(7) Uiso 1 1 d D . .
H11A H 0.1886 -0.8244 0.3527 0.205 Uiso 1 1 calc R . .
H11B H 0.2828 -0.7972 0.2976 0.205 Uiso 1 1 calc R . .
C114 C 0.2923(14) -0.7603(7) 0.4182(10) 0.159(6) Uiso 1 1 d D . .
H11G H 0.3557 -0.7855 0.4448 0.238 Uiso 1 1 calc R . .
H11H H 0.2359 -0.7529 0.4582 0.238 Uiso 1 1 calc R . .
H11I H 0.3271 -0.7243 0.4029 0.238 Uiso 1 1 calc R . .
C211 C 0.2404(11) -0.5767(5) 0.1064(12) 0.156(8) Uani 1 1 d D B .
H12P H 0.2675 -0.6071 0.0707 0.187 Uiso 1 1 calc R . .
H12Q H 0.2497 -0.5913 0.1653 0.187 Uiso 1 1 calc R . .
C212 C 0.324(2) -0.5272(10) 0.1050(18) 0.338(16) Uiso 1 1 d D . .
H12K H 0.3378 -0.5087 0.1615 0.406 Uiso 0.40 1 calc PR A 1
H12L H 0.2895 -0.4988 0.0625 0.406 Uiso 0.40 1 calc PR A 1
H12M H 0.3130 -0.5043 0.0523 0.406 Uiso 0.60 1 d PR A 2
H12N H 0.4069 -0.5416 0.1144 0.406 Uiso 0.60 1 d PR A 2
C215 C 0.440(2) -0.5496(15) 0.082(2) 0.165(17) Uiso 0.40 1 d PD B 1
H12A H 0.4269 -0.5876 0.0560 0.199 Uiso 0.40 1 calc PR B 1
H12B H 0.4988 -0.5534 0.1343 0.199 Uiso 0.40 1 calc PR B 1
C216 C 0.488(3) -0.5097(16) 0.021(2) 0.118(12) Uiso 0.40 1 d PD B 1
H12C H 0.5662 -0.5229 0.0105 0.178 Uiso 0.40 1 calc PR B 1
H12D H 0.4946 -0.4714 0.0453 0.178 Uiso 0.40 1 calc PR B 1
H12E H 0.4330 -0.5090 -0.0328 0.178 Uiso 0.40 1 calc PR B 1
C213 C 0.306(3) -0.4924(10) 0.1821(15) 0.189(13) Uiso 0.60 1 d PD B 2
H12F H 0.2222 -0.4950 0.1922 0.227 Uiso 0.60 1 calc PR B 2
H12G H 0.3580 -0.5068 0.2330 0.227 Uiso 0.60 1 calc PR B 2
C214 C 0.337(3) -0.4315(11) 0.165(2) 0.233(17) Uiso 0.60 1 d PD B 2
H12H H 0.3297 -0.4084 0.2154 0.350 Uiso 0.60 1 calc PR B 2
H12I H 0.2827 -0.4171 0.1164 0.350 Uiso 0.60 1 calc PR B 2
H12J H 0.4192 -0.4295 0.1529 0.350 Uiso 0.60 1 calc PR B 2

loop_
_atom_site_aniso_label
_atom_site_aniso_U_11
_atom_site_aniso_U_22
_atom_site_aniso_U_33
_atom_site_aniso_U_23
_atom_site_aniso_U_13
_atom_site_aniso_U_12
Cu 0.0720(8) 0.0291(5) 0.0556(7) 0.0086(5) 0.0341(6) 0.0048(6)
Fe 0.0720(10) 0.0576(9) 0.0365(7) 0.0076(6) 0.0106(6) -0.0198(8)
P1 0.0593(16) 0.0388(12) 0.0371(11) -0.0024(11) 0.0174(11) 0.0151(12)
O1 0.060(4) 0.034(3) 0.054(4) 0.005(3) 0.003(3) -0.017(3)
N1 0.057(5) 0.047(4) 0.083(6) 0.029(4) 0.040(4) 0.028(4)
C1 0.061(6) 0.033(5) 0.040(5) -0.001(4) 0.012(5) 0.001(5)
P2 0.0886(19) 0.0279(11) 0.0459(13) 0.0064(10) 0.0378(13) 0.0115(12)
C2 0.061(6) 0.024(4) 0.051(5) 0.000(4) -0.004(5) -0.005(4)
O2 0.067(4) 0.027(3) 0.052(3) 0.005(3) 0.008(3) -0.001(3)
N2 0.067(6) 0.043(4) 0.069(5) 0.014(4) 0.024(4) 0.006(4)
C3 0.056(6) 0.021(4) 0.040(4) -0.003(4) 0.011(4) 0.001(4)
C4 0.058(6) 0.039(5) 0.058(6) 0.002(4) 0.027(5) 0.004(5)
C5 0.041(6) 0.053(6) 0.111(8) 0.043(6) 0.033(6) 0.010(5)
C6 0.064(7) 0.037(5) 0.078(7) 0.015(5) 0.037(6) 0.017(5)
C11 0.049(6) 0.045(5) 0.048(5) 0.003(4) 0.007(4) 0.001(5)
C12 0.032(6) 0.158(12) 0.051(6) 0.004(7) 0.000(5) 0.020(6)
C13 0.087(9) 0.155(12) 0.040(6) 0.002(7) 0.018(6) -0.018(9)
C14 0.037(6) 0.089(8) 0.084(8) 0.046(7) -0.018(6) -0.017(6)
C15 0.055(7) 0.069(7) 0.097(9) 0.001(7) -0.024(8) 0.002(6)
C16 0.036(6) 0.037(5) 0.104(9) -0.020(5) 0.000(6) -0.003(4)
C21 0.086(7) 0.045(5) 0.038(5) 0.011(4) 0.032(5) 0.010(5)
C22 0.166(13) 0.058(7) 0.166(13) 0.036(8) 0.131(11) 0.041(8)
C23 0.174(15) 0.085(10) 0.26(2) 0.058(11) 0.162(15) 0.057(10)
C24 0.093(10) 0.102(10) 0.121(11) 0.005(8) 0.064(8) 0.043(8)
C25 0.118(10) 0.094(9) 0.095(9) 0.034(7) 0.072(8) 0.050(8)
C26 0.112(10) 0.093(9) 0.086(8) 0.035(7) 0.057(8) 0.058(8)
C31 0.074(7) 0.081(8) 0.036(5) -0.028(5) -0.014(5) 0.047(6)
C32 0.173(14) 0.035(6) 0.069(8) -0.013(6) -0.016(8) 0.037(8)
C33 0.25(2) 0.043(7) 0.087(10) -0.013(6) -0.018(13) 0.034(11)
C34 0.17(2) 0.16(2) 0.186(19) -0.109(18) -0.072(17) 0.109(18)
C35 0.104(13) 0.125(14) 0.206(18) -0.090(15) -0.063(12) 0.067(12)
C36 0.100(11) 0.153(14) 0.104(10) -0.074(9) -0.028(8) 0.061(10)
C41 0.093(7) 0.035(5) 0.040(5) 0.014(4) 0.023(5) 0.020(5)
C42 0.099(9) 0.060(7) 0.070(7) -0.013(6) 0.019(7) 0.020(6)
C43 0.184(14) 0.057(7) 0.062(8) -0.020(6) 0.008(9) 0.024(8)
C44 0.196(16) 0.083(9) 0.070(9) -0.016(7) -0.044(9) 0.029(10)
C45 0.193(15) 0.078(9) 0.068(8) 0.008(7) -0.024(9) 0.063(9)
C46 0.182(13) 0.064(7) 0.040(6) 0.003(5) 0.022(8) 0.055(8)
C51 0.058(6) 0.063(6) 0.038(5) -0.003(4) 0.023(5) -0.002(5)
C52 0.058(7) 0.091(8) 0.037(5) -0.012(5) -0.002(5) 0.001(6)
C53 0.047(6) 0.124(10) 0.049(6) 0.000(6) -0.007(5) -0.014(7)
C54 0.061(7) 0.141(11) 0.066(7) 0.024(7) 0.017(6) -0.032(8)
C55 0.034(5) 0.119(9) 0.037(5) 0.005(6) 0.014(4) -0.017(6)
C61 0.090(7) 0.017(4) 0.055(6) 0.004(4) 0.023(5) 0.006(4)
C62 0.072(7) 0.026(5) 0.052(5) 0.013(4) 0.015(5) 0.003(4)
C63 0.133(10) 0.041(6) 0.051(6) 0.003(5) 0.017(7) -0.012(6)
C64 0.132(11) 0.055(6) 0.063(7) 0.012(5) 0.032(7) -0.044(7)
C65 0.109(9) 0.039(5) 0.055(6) -0.004(5) 0.012(6) -0.015(6)
C211 0.067(9) 0.089(9) 0.34(2) 0.091(12) 0.110(12) 0.024(7)

loop_
_atom_type_symbol
_atom_type_description
_atom_type_scat_dispersion_real
_atom_type_scat_dispersion_imag
_atom_type_scat_source
C C 0.0033 0.0016 'International Tables Vol C Tables 4.2.6.8 and 6.1.1.4'
H H 0.0000 0.0000 'International Tables Vol C Tables 4.2.6.8 and 6.1.1.4'
N N 0.0061 0.0033 'International Tables Vol C Tables 4.2.6.8 and 6.1.1.4'
O O 0.0106 0.0060 'International Tables Vol C Tables 4.2.6.8 and 6.1.1.4'
P P 0.1023 0.0942 'International Tables Vol C Tables 4.2.6.8 and 6.1.1.4'
Fe Fe 0.3463 0.8444 'International Tables Vol C Tables 4.2.6.8 and 6.1.1.4'
Cu Cu 0.3201 1.2651 'International Tables Vol C Tables 4.2.6.8 and 6.1.1.4'

loop_
_geom_angle_atom_site_label_1
_geom_angle_atom_site_label_2
_geom_angle_atom_site_label_3
_geom_angle
_geom_angle_site_symmetry_1
_geom_angle_site_symmetry_3
_geom_angle_publ_flag
N1 Cu O1 78.9(3) . . ?
N1 Cu P2 116.6(2) . . ?
O1 Cu P2 118.95(17) . . ?
N1 Cu P1 122.3(2) . . ?
O1 Cu P1 103.14(17) . . ?
P2 Cu P1 112.02(9) . . ?
C52 Fe C63 175.5(4) . . ?
C52 Fe C54 68.8(4) . . ?
C63 Fe C54 112.1(4) . . ?
C52 Fe C51 41.2(3) . . ?
C63 Fe C51 134.6(4) . . ?
C54 Fe C51 68.3(4) . . ?
C52 Fe C61 110.2(4) . . ?
C63 Fe C61 69.2(4) . . ?
C54 Fe C61 176.4(4) . . ?
C51 Fe C61 113.4(3) . . ?
C52 Fe C65 114.5(4) . . ?
C63 Fe C65 68.3(4) . . ?
C54 Fe C65 135.3(4) . . ?
C51 Fe C65 144.9(3) . . ?
C61 Fe C65 41.6(3) . . ?
C52 Fe C62 136.9(4) . . ?
C63 Fe C62 39.9(3) . . ?
C54 Fe C62 142.1(4) . . ?
C51 Fe C62 110.9(3) . . ?
C61 Fe C62 40.9(3) . . ?
C65 Fe C62 68.0(4) . . ?
C52 Fe C64 143.7(4) . . ?
C63 Fe C64 40.6(4) . . ?
C54 Fe C64 109.2(5) . . ?
C51 Fe C64 174.1(4) . . ?
C61 Fe C64 69.4(3) . . ?
C65 Fe C64 40.5(3) . . ?
C62 Fe C64 67.6(4) . . ?
C52 Fe C53 40.8(4) . . ?
C63 Fe C53 142.6(4) . . ?
C54 Fe C53 41.4(4) . . ?
C51 Fe C53 69.0(4) . . ?
C61 Fe C53 135.7(4) . . ?
C65 Fe C53 110.0(4) . . ?
C62 Fe C53 176.5(4) . . ?
C64 Fe C53 112.9(5) . . ?
C52 Fe C55 67.6(4) . . ?
C63 Fe C55 110.0(4) . . ?
C54 Fe C55 39.6(4) . . ?
C51 Fe C55 40.0(3) . . ?
C61 Fe C55 143.6(4) . . ?
C65 Fe C55 174.3(4) . . ?
C62 Fe C55 114.6(4) . . ?
C64 Fe C55 134.8(4) . . ?
C53 Fe C55 67.7(4) . . ?
C51 P1 C11 103.2(4) . . ?
C51 P1 C31 104.4(5) . . ?
C11 P1 C31 103.8(4) . . ?
C51 P1 Cu 114.6(3) . . ?
C11 P1 Cu 118.5(3) . . ?
C31 P1 Cu 110.8(4) . . ?
C1 O1 Cu 112.9(5) . . ?
C6 N1 C111 120.5(9) . . ?
C6 N1 Cu 117.7(7) . . ?
C111 N1 Cu 120.1(7) . . ?
O1 C1 C2 123.6(8) . . ?
O1 C1 C6 117.4(7) . . ?
C2 C1 C6 119.0(8) . . ?
C61 P2 C41 102.0(4) . . ?
C61 P2 C21 104.4(4) . . ?
C41 P2 C21 102.7(4) . . ?
C61 P2 Cu 114.1(3) . . ?
C41 P2 Cu 117.3(3) . . ?
C21 P2 Cu 114.7(3) . . ?
C1 C2 C3 122.2(8) . . ?
C4 N2 C211 122.7(8) . . ?
O2 C3 C2 124.0(8) . . ?
O2 C3 C4 118.7(7) . . ?
C2 C3 C4 117.3(7) . . ?
C5 C4 N2 125.0(9) . . ?
C5 C4 C3 121.6(8) . . ?
N2 C4 C3 113.3(7) . . ?
C4 C5 C6 121.2(9) . . ?
N1 C6 C5 128.7(9) . . ?
N1 C6 C1 112.8(8) . . ?
C5 C6 C1 118.5(8) . . ?
C12 C11 C16 118.3(9) . . ?
C12 C11 P1 123.0(7) . . ?
C16 C11 P1 118.5(7) . . ?
C11 C12 C13 118.8(9) . . ?
C14 C13 C12 120.6(10) . . ?
C15 C14 C13 118.6(10) . . ?
C16 C15 C14 120.9(11) . . ?
C15 C16 C11 122.7(10) . . ?
C26 C21 C22 114.9(9) . . ?
C26 C21 P2 120.3(7) . . ?
C22 C21 P2 124.8(7) . . ?
C21 C22 C23 121.7(11) . . ?
C24 C23 C22 122.8(12) . . ?
C23 C24 C25 117.3(11) . . ?
C24 C25 C26 120.0(11) . . ?
C21 C26 C25 123.0(10) . . ?
C36 C31 C32 116.1(11) . . ?
C36 C31 P1 123.3(11) . . ?
C32 C31 P1 120.5(9) . . ?
C31 C32 C33 122.3(15) . . ?
C34 C33 C32 118.3(18) . . ?
C33 C34 C35 124(2) . . ?
C34 C35 C36 117.1(18) . . ?
C31 C36 C35 122.4(16) . . ?
C42 C41 C46 118.6(10) . . ?
C42 C41 P2 122.9(8) . . ?
C46 C41 P2 118.4(7) . . ?
C43 C42 C41 121.0(10) . . ?
C42 C43 C44 120.9(10) . . ?
C45 C44 C43 119.9(12) . . ?
C44 C45 C46 119.4(12) . . ?
C41 C46 C45 119.7(10) . . ?
C55 C51 C52 106.3(8) . . ?
C55 C51 P1 130.3(7) . . ?
C52 C51 P1 123.3(7) . . ?
C55 C51 Fe 70.6(5) . . ?
C52 C51 Fe 68.1(5) . . ?
P1 C51 Fe 122.8(4) . . ?
C53 C52 C51 109.5(9) . . ?
C53 C52 Fe 71.4(6) . . ?
C51 C52 Fe 70.7(5) . . ?
C52 C53 C54 105.9(9) . . ?
C52 C53 Fe 67.8(5) . . ?
C54 C53 Fe 68.7(6) . . ?
C55 C54 C53 107.9(9) . . ?
C55 C54 Fe 70.9(5) . . ?
C53 C54 Fe 70.0(6) . . ?
C54 C55 C51 110.3(8) . . ?
C54 C55 Fe 69.5(6) . . ?
C51 C55 Fe 69.4(5) . . ?
C62 C61 C65 105.0(7) . . ?
C62 C61 P2 125.7(7) . . ?
C65 C61 P2 129.2(7) . . ?
C62 C61 Fe 69.7(5) . . ?
C65 C61 Fe 69.2(5) . . ?
P2 C61 Fe 123.4(4) . . ?
C63 C62 C61 110.1(9) . . ?
C63 C62 Fe 69.3(6) . . ?
C61 C62 Fe 69.4(5) . . ?
C62 C63 C64 108.4(8) . . ?
C62 C63 Fe 70.7(5) . . ?
C64 C63 Fe 70.6(6) . . ?
C65 C64 C63 107.6(8) . . ?
C65 C64 Fe 69.5(5) . . ?
C63 C64 Fe 68.8(6) . . ?
C64 C65 C61 108.8(9) . . ?
C64 C65 Fe 70.1(6) . . ?
C61 C65 Fe 69.1(5) . . ?
N1 C111 C112 110.4(10) . . ?
C111 C112 C113 108.9(12) . . ?
C114 C113 C112 105.8(14) . . ?
N2 C211 C212 118.9(14) . . ?
C211 C212 C215 107.8(18) . . ?
C211 C212 C213 104.4(17) . . ?
C215 C212 C213 128(3) . . ?
C212 C215 C216 110(2) . . ?
C214 C213 C212 108(2) . . ?

loop_
_geom_bond_atom_site_label_1
_geom_bond_atom_site_label_2
_geom_bond_distance
_geom_bond_site_symmetry_2
_geom_bond_publ_flag
Cu N1 2.001(8) . ?
Cu O1 2.084(5) . ?
Cu P2 2.245(3) . ?
Cu P1 2.261(2) . ?
Fe C52 2.010(10) . ?
Fe C63 2.032(10) . ?
Fe C54 2.040(10) . ?
Fe C51 2.044(9) . ?
Fe C61 2.046(9) . ?
Fe C65 2.047(9) . ?
Fe C62 2.050(9) . ?
Fe C64 2.055(10) . ?
Fe C53 2.058(10) . ?
Fe C55 2.059(9) . ?
P1 C51 1.786(9) . ?
P1 C11 1.821(9) . ?
P1 C31 1.839(9) . ?
O1 C1 1.284(9) . ?
N1 C6 1.304(10) . ?
N1 C111 1.420(12) . ?
C1 C2 1.388(10) . ?
C1 C6 1.498(12) . ?
P2 C61 1.803(8) . ?
P2 C41 1.824(10) . ?
P2 C21 1.828(9) . ?
C2 C3 1.417(10) . ?
O2 C3 1.243(8) . ?
N2 C4 1.355(10) . ?
N2 C211 1.483(13) . ?
C3 C4 1.499(11) . ?
C4 C5 1.343(11) . ?
C5 C6 1.432(12) . ?
C11 C12 1.381(12) . ?
C11 C16 1.396(11) . ?
C12 C13 1.418(13) . ?
C13 C14 1.386(14) . ?
C14 C15 1.382(14) . ?
C15 C16 1.326(13) . ?
C21 C26 1.338(12) . ?
C21 C22 1.365(12) . ?
C22 C23 1.367(15) . ?
C23 C24 1.315(15) . ?
C24 C25 1.347(14) . ?
C25 C26 1.395(13) . ?
C31 C36 1.362(15) . ?
C31 C32 1.362(15) . ?
C32 C33 1.400(15) . ?
C33 C34 1.32(2) . ?
C34 C35 1.33(3) . ?
C35 C36 1.415(18) . ?
C41 C42 1.399(12) . ?
C41 C46 1.399(13) . ?
C42 C43 1.344(15) . ?
C43 C44 1.391(16) . ?
C44 C45 1.377(15) . ?
C45 C46 1.409(16) . ?
C51 C55 1.404(11) . ?
C51 C52 1.425(12) . ?
C52 C53 1.419(13) . ?
C53 C54 1.447(13) . ?
C54 C55 1.390(13) . ?
C61 C62 1.431(11) . ?
C61 C65 1.454(12) . ?
C62 C63 1.394(11) . ?
C63 C64 1.420(13) . ?
C64 C65 1.418(12) . ?
C111 C112 1.515(10) . ?
C112 C113 1.535(10) . ?
C113 C114 1.531(10) . ?
C211 C212 1.506(14) . ?
C212 C215 1.509(14) . ?
C212 C213 1.513(14) . ?
C215 C216 1.509(14) . ?
C213 C214 1.510(14) . ?
